data_4079145
loop_
_publ_author_name
'Keske, Eric C.'
'Zenkina, Olena V.'
'Wang, Ruiyao'
'Crudden, Cathleen M.'

_publ_section_title
;
 Synthesis and Structure of Palladium 1,2,3-Triazol-5-ylidene Mesoionic
 Carbene PEPPSI Complexes and Their Catalytic Applications in the
 Mizoroki--Heck Reaction
;
_journal_issue 17
_journal_name_full Organometallics
_journal_page_first 6215
_journal_paper_doi 10.1021/om3005228
_journal_volume 31
_journal_year 2012
_chemical_formula_sum 'C43 H52 Cl4 N6 Pd'
_chemical_formula_weight 901.11
_chemical_name_systematic
;

 ?

;
_space_group_IT_number 15
_symmetry_cell_setting monoclinic
_symmetry_space_group_name_Hall '-C 2yc'
_symmetry_space_group_name_H-M 'C 1 2/c 1'
_atom_sites_solution_hydrogens geom
_atom_sites_solution_primary direct
_atom_sites_solution_secondary difmap
_audit_creation_method SHELXL-97
_cell_angle_alpha 90.00
_cell_angle_beta 107.073(2)
_cell_angle_gamma 90.00
_cell_formula_units_Z 4
_cell_length_a 23.719(2)
_cell_length_b 11.9157(12)
_cell_length_c 16.9613(17)
_cell_measurement_reflns_used 3166
_cell_measurement_temperature 293(2)
_cell_measurement_theta_max 27.04
_cell_measurement_theta_min 2.44
_cell_volume 4582.5(8)
_computing_cell_refinement 'Bruker SAINT'
_computing_data_collection 'Bruker APEX2'
_computing_data_reduction 'Bruker SAINT'
_computing_molecular_graphics 'Bruker SHELXTL'
_computing_publication_material 'Bruker SHELXTL'
_computing_structure_refinement 'SHELXL-97 (Sheldrick, 1997)'
_computing_structure_solution 'SHELXS-97 (Sheldrick, 1990)'
_diffrn_ambient_temperature 293(2)
_diffrn_measured_fraction_theta_full 0.986
_diffrn_measured_fraction_theta_max 0.986
_diffrn_measurement_device_type 'Bruker APEX-II CCD'
_diffrn_measurement_method '\f and \w scans'
_diffrn_radiation_monochromator graphite
_diffrn_radiation_source 'fine-focus sealed tube'
_diffrn_radiation_type MoK\a
_diffrn_radiation_wavelength 0.71073
_diffrn_reflns_av_R_equivalents 0.0301
_diffrn_reflns_av_sigmaI/netI 0.0458
_diffrn_reflns_limit_h_max 29
_diffrn_reflns_limit_h_min -27
_diffrn_reflns_limit_k_max 7
_diffrn_reflns_limit_k_min -14
_diffrn_reflns_limit_l_max 20
_diffrn_reflns_limit_l_min -19
_diffrn_reflns_number 9175
_diffrn_reflns_theta_full 26.00
_diffrn_reflns_theta_max 26.00
_diffrn_reflns_theta_min 2.44
_diffrn_standards_number 0
_exptl_absorpt_coefficient_mu 0.674
_exptl_absorpt_correction_T_max 0.8771
_exptl_absorpt_correction_T_min 0.8497
_exptl_absorpt_correction_type multi-scan
_exptl_crystal_colour colourless
_exptl_crystal_density_diffrn 1.306
_exptl_crystal_density_method 'not measured'
_exptl_crystal_description block
_exptl_crystal_F_000 1864
_exptl_crystal_size_max 0.25
_exptl_crystal_size_mid 0.20
_exptl_crystal_size_min 0.20
_refine_diff_density_max 2.475
_refine_diff_density_min -0.759
_refine_diff_density_rms 0.114
_refine_ls_extinction_method none
_refine_ls_goodness_of_fit_ref 1.060
_refine_ls_hydrogen_treatment constr
_refine_ls_matrix_type full
_refine_ls_number_parameters 240
_refine_ls_number_reflns 4460
_refine_ls_number_restraints 2
_refine_ls_restrained_S_all 1.060
_refine_ls_R_factor_all 0.1115
_refine_ls_R_factor_gt 0.0744
_refine_ls_shift/su_max 0.000
_refine_ls_shift/su_mean 0.000
_refine_ls_structure_factor_coef Fsqd
_refine_ls_weighting_details 'calc w=1/[\s^2^(Fo^2^)+(0.0966P)^2^+38.0000P] where P=(Fo^2^+2Fc^2^)/3'
_refine_ls_weighting_scheme calc
_refine_ls_wR_factor_gt 0.1854
_refine_ls_wR_factor_ref 0.2206
_reflns_number_gt 2921
_reflns_number_total 4460
_reflns_threshold_expression >2sigma(I)
_cod_data_source_file om3005228_si_002.cif
_cod_data_source_block cc131
_cod_depositor_comments
;
The following automatic conversions were performed:

'_symmetry_cell_setting' value 'Monoclinic' changed to 'monoclinic'
according to /home/saulius/struct/CIF-dictionaries/cif_core.dic
dictionary named 'cif_core.dic' version 2.4.2 from 2011-04-26.

Automatic conversion script
Id: cif_fix_values 1891 2012-01-12 08:04:46Z andrius 
;
_cod_original_sg_symbol_H-M C2/c
_cod_database_code 4079145

loop_
_symmetry_equiv_pos_as_xyz
'x, y, z'
'-x, y, -z+1/2'
'x+1/2, y+1/2, z'
'-x+1/2, y+1/2, -z+1/2'
'-x, -y, -z'
'x, -y, z-1/2'
'-x+1/2, -y+1/2, -z'
'x+1/2, -y+1/2, z-1/2'

loop_
_atom_site_label
_atom_site_type_symbol
_atom_site_fract_x
_atom_site_fract_y
_atom_site_fract_z
_atom_site_U_iso_or_equiv
_atom_site_adp_type
_atom_site_occupancy
_atom_site_symmetry_multiplicity
_atom_site_calc_flag
_atom_site_refinement_flags
_atom_site_disorder_assembly
_atom_site_disorder_group
Pd1 Pd 0.2500 0.2500 0.5000 0.0407(3) Uani 1 2 d S . .
N1 N 0.2628(2) -0.0077(4) 0.4995(3) 0.0330(11) Uani 1 1 d . . .
N2 N 0.2366(2) -0.1049(4) 0.5086(3) 0.0383(12) Uani 1 1 d . . .
N3 N 0.1884(2) -0.0732(4) 0.5247(3) 0.0330(11) Uani 1 1 d . A .
C1 C 0.2307(3) 0.0859(5) 0.5081(4) 0.0366(14) Uani 1 1 d . A .
C2 C 0.1820(3) 0.0408(5) 0.5248(4) 0.0365(14) Uani 1 1 d . . .
C3 C 0.1505(3) -0.1616(6) 0.5401(5) 0.0540(18) Uani 1 1 d . . .
H3A H 0.1716 -0.2314 0.5490 0.081 Uiso 1 1 calc R A .
H3B H 0.1161 -0.1685 0.4933 0.081 Uiso 1 1 calc R . .
H3C H 0.1388 -0.1431 0.5881 0.081 Uiso 1 1 calc R . .
C4A C 0.1316(3) 0.1030(6) 0.5381(4) 0.0643(14) Uani 0.809(8) 1 d PG A 1
C5A C 0.1419(3) 0.1945(5) 0.5895(4) 0.0643(14) Uani 0.809(8) 1 d PG A 1
H5AA H 0.1804 0.2153 0.6173 0.077 Uiso 0.809(8) 1 calc PR A 1
C6A C 0.0955(3) 0.2553(5) 0.6000(4) 0.0643(14) Uani 0.809(8) 1 d PG A 1
H6AA H 0.1025 0.3173 0.6349 0.077 Uiso 0.809(8) 1 calc PR A 1
C7A C 0.0386(3) 0.2245(5) 0.5591(4) 0.0643(14) Uani 0.809(8) 1 d PG A 1
H7AA H 0.0071 0.2656 0.5662 0.077 Uiso 0.809(8) 1 calc PR A 1
C8A C 0.0282(3) 0.1329(5) 0.5076(4) 0.0643(14) Uani 0.809(8) 1 d PG A 1
H8AA H -0.0103 0.1121 0.4799 0.077 Uiso 0.809(8) 1 calc PR A 1
C9A C 0.0747(3) 0.0722(5) 0.4971(4) 0.0643(14) Uani 0.809(8) 1 d PG A 1
H9AA H 0.0676 0.0102 0.4623 0.077 Uiso 0.809(8) 1 calc PR A 1
C4B C 0.1298(11) 0.096(2) 0.5425(18) 0.055(6) Uani 0.191(8) 1 d PG A 2
C5B C 0.1004(11) 0.1823(19) 0.4906(18) 0.055(6) Uani 0.191(8) 1 d PG A 2
H5BA H 0.1137 0.2061 0.4470 0.067 Uiso 0.191(8) 1 calc PR A 2
C6B C 0.0508(11) 0.2327(19) 0.5042(17) 0.055(6) Uani 0.191(8) 1 d PG A 2
H6BA H 0.0313 0.2900 0.4696 0.067 Uiso 0.191(8) 1 calc PR A 2
C7B C 0.0307(11) 0.1970(19) 0.5696(17) 0.055(6) Uani 0.191(8) 1 d PG A 2
H7BA H -0.0022 0.2306 0.5786 0.067 Uiso 0.191(8) 1 calc PR A 2
C8B C 0.0601(11) 0.1110(19) 0.6215(17) 0.055(6) Uani 0.191(8) 1 d PG A 2
H8BA H 0.0467 0.0872 0.6650 0.067 Uiso 0.191(8) 1 calc PR A 2
C9B C 0.1096(11) 0.061(2) 0.6079(17) 0.055(6) Uani 0.191(8) 1 d PG A 2
H9BA H 0.1292 0.0034 0.6424 0.067 Uiso 0.191(8) 1 calc PR A 2
C10 C 0.3148(3) -0.0184(5) 0.4709(4) 0.0395(15) Uani 1 1 d . . .
C11 C 0.3052(3) -0.0410(5) 0.3874(4) 0.0474(17) Uani 1 1 d . C .
C12 C 0.3552(4) -0.0645(6) 0.3615(5) 0.060(2) Uani 1 1 d . . .
H12A H 0.3511 -0.0792 0.3063 0.072 Uiso 1 1 calc RD . .
C13 C 0.4099(4) -0.0657(7) 0.4181(6) 0.068(2) Uani 1 1 d . . .
H13A H 0.4426 -0.0838 0.4010 0.081 Uiso 1 1 calc R . .
C14 C 0.4175(3) -0.0407(6) 0.4992(5) 0.060(2) Uani 1 1 d . . .
H14A H 0.4555 -0.0396 0.5356 0.072 Uiso 1 1 calc R . .
C15 C 0.3695(3) -0.0167(5) 0.5291(4) 0.0465(16) Uani 1 1 d . . .
C16 C 0.2449(4) -0.0446(6) 0.3264(4) 0.0527(18) Uani 1 1 d D . .
H16A H 0.2183 -0.0071 0.3526 0.063 Uiso 1 1 calc R B 1
C17 C 0.2241(4) -0.1646(6) 0.3114(5) 0.0593(19) Uani 1 1 d . C .
H17A H 0.2276 -0.2007 0.3632 0.089 Uiso 1 1 calc R . .
H17B H 0.2478 -0.2037 0.2831 0.089 Uiso 1 1 calc R . .
H17C H 0.1836 -0.1657 0.2782 0.089 Uiso 1 1 calc R . .
C18A C 0.242(3) 0.023(7) 0.246(3) 0.074(6) Uani 0.50 1 d PD C 1
H18A H 0.2011 0.0290 0.2133 0.110 Uiso 0.50 1 calc PR C 1
H18B H 0.2637 -0.0156 0.2153 0.110 Uiso 0.50 1 calc PR C 1
H18C H 0.2577 0.0964 0.2606 0.110 Uiso 0.50 1 calc PR C 1
C18B C 0.244(3) 0.008(7) 0.242(3) 0.074(6) Uani 0.50 1 d PD C 2
H18D H 0.2839 0.0252 0.2422 0.110 Uiso 0.50 1 calc PRD C 2
H18E H 0.2211 0.0753 0.2326 0.110 Uiso 0.50 1 calc PR C 2
H18F H 0.2274 -0.0447 0.1983 0.110 Uiso 0.50 1 calc PR C 2
C19 C 0.3788(3) 0.0021(7) 0.6194(5) 0.0555(19) Uani 1 1 d . . .
H19A H 0.3422 0.0339 0.6256 0.067 Uiso 1 1 calc R . .
C20 C 0.3897(5) -0.1071(9) 0.6664(6) 0.087(3) Uani 1 1 d . . .
H20A H 0.3570 -0.1568 0.6444 0.131 Uiso 1 1 calc R . .
H20B H 0.3939 -0.0930 0.7236 0.131 Uiso 1 1 calc R . .
H20C H 0.4252 -0.1410 0.6613 0.131 Uiso 1 1 calc R . .
C21 C 0.4277(4) 0.0852(10) 0.6568(7) 0.097(4) Uani 1 1 d . . .
H21A H 0.4215 0.1523 0.6241 0.145 Uiso 1 1 calc R . .
H21B H 0.4650 0.0527 0.6580 0.145 Uiso 1 1 calc R . .
H21C H 0.4277 0.1031 0.7119 0.145 Uiso 1 1 calc R . .
C22 C 0.0800(14) 0.071(3) 0.2975(16) 0.140(11) Uani 0.50 1 d P . .
H22A H 0.1187 0.0981 0.3285 0.168 Uiso 0.50 1 calc PR . .
H22B H 0.0523 0.0991 0.3252 0.168 Uiso 0.50 1 calc PR . .
Cl1 Cl 0.29930(8) 0.25440(12) 0.64215(9) 0.0435(4) Uani 1 1 d . . .
Cl3 Cl 0.0617(4) 0.1349(12) 0.1979(5) 0.202(5) Uani 0.50 1 d P . .
Cl2 Cl 0.0805(3) -0.0582(9) 0.3032(6) 0.154(3) Uani 0.50 1 d P . .

loop_
_atom_site_aniso_label
_atom_site_aniso_U_11
_atom_site_aniso_U_22
_atom_site_aniso_U_33
_atom_site_aniso_U_23
_atom_site_aniso_U_13
_atom_site_aniso_U_12
Pd1 0.0728(5) 0.0182(3) 0.0422(4) 0.0011(3) 0.0343(3) -0.0004(3)
N1 0.048(3) 0.018(2) 0.037(3) -0.0003(19) 0.019(2) -0.003(2)
N2 0.053(3) 0.021(2) 0.048(3) 0.002(2) 0.027(3) -0.001(2)
N3 0.035(3) 0.026(2) 0.042(3) -0.001(2) 0.019(2) -0.004(2)
C1 0.062(4) 0.019(3) 0.034(3) 0.000(2) 0.024(3) 0.004(3)
C2 0.048(4) 0.026(3) 0.037(3) -0.001(2) 0.017(3) -0.002(3)
C3 0.059(4) 0.034(4) 0.079(5) 0.000(3) 0.036(4) -0.011(3)
C4A 0.066(3) 0.056(3) 0.081(3) 0.000(2) 0.038(2) 0.014(2)
C5A 0.066(3) 0.056(3) 0.081(3) 0.000(2) 0.038(2) 0.014(2)
C6A 0.066(3) 0.056(3) 0.081(3) 0.000(2) 0.038(2) 0.014(2)
C7A 0.066(3) 0.056(3) 0.081(3) 0.000(2) 0.038(2) 0.014(2)
C8A 0.066(3) 0.056(3) 0.081(3) 0.000(2) 0.038(2) 0.014(2)
C9A 0.066(3) 0.056(3) 0.081(3) 0.000(2) 0.038(2) 0.014(2)
C4B 0.055(10) 0.033(8) 0.091(14) 0.017(8) 0.043(10) 0.008(7)
C5B 0.055(10) 0.033(8) 0.091(14) 0.017(8) 0.043(10) 0.008(7)
C6B 0.055(10) 0.033(8) 0.091(14) 0.017(8) 0.043(10) 0.008(7)
C7B 0.055(10) 0.033(8) 0.091(14) 0.017(8) 0.043(10) 0.008(7)
C8B 0.055(10) 0.033(8) 0.091(14) 0.017(8) 0.043(10) 0.008(7)
C9B 0.055(10) 0.033(8) 0.091(14) 0.017(8) 0.043(10) 0.008(7)
C10 0.057(4) 0.025(3) 0.049(4) 0.002(3) 0.033(3) 0.001(3)
C11 0.075(5) 0.025(3) 0.056(4) 0.005(3) 0.040(4) 0.003(3)
C12 0.092(6) 0.041(4) 0.067(5) 0.001(4) 0.055(5) 0.003(4)
C13 0.074(6) 0.055(5) 0.101(7) -0.008(5) 0.066(6) -0.003(4)
C14 0.057(5) 0.048(4) 0.087(6) -0.008(4) 0.041(4) -0.009(4)
C15 0.055(4) 0.032(3) 0.059(4) -0.001(3) 0.028(4) 0.002(3)
C16 0.082(5) 0.039(4) 0.045(4) 0.004(3) 0.031(4) 0.016(4)
C17 0.072(5) 0.052(4) 0.054(4) -0.003(4) 0.020(4) -0.008(4)
C18A 0.142(9) 0.043(15) 0.049(6) 0.006(8) 0.048(6) 0.028(8)
C18B 0.142(9) 0.043(15) 0.049(6) 0.006(8) 0.048(6) 0.028(8)
C19 0.048(4) 0.063(5) 0.059(4) -0.012(4) 0.020(4) 0.002(4)
C20 0.103(8) 0.095(8) 0.071(6) 0.009(5) 0.035(6) 0.022(6)
C21 0.066(6) 0.116(9) 0.108(8) -0.052(7) 0.025(6) -0.030(6)
C22 0.15(3) 0.19(3) 0.096(18) -0.04(2) 0.062(18) -0.05(2)
Cl1 0.0748(11) 0.0233(7) 0.0375(8) 0.0021(6) 0.0242(7) 0.0041(8)
Cl3 0.131(6) 0.390(18) 0.094(5) -0.004(7) 0.046(5) -0.041(8)
Cl2 0.104(5) 0.186(9) 0.185(8) -0.059(7) 0.062(5) 0.010(5)

loop_
_atom_type_symbol
_atom_type_description
_atom_type_scat_dispersion_real
_atom_type_scat_dispersion_imag
_atom_type_scat_source
C C 0.0033 0.0016 'International Tables Vol C Tables 4.2.6.8 and 6.1.1.4'
H H 0.0000 0.0000 'International Tables Vol C Tables 4.2.6.8 and 6.1.1.4'
Cl Cl 0.1484 0.1585 'International Tables Vol C Tables 4.2.6.8 and 6.1.1.4'
N N 0.0061 0.0033 'International Tables Vol C Tables 4.2.6.8 and 6.1.1.4'
Pd Pd -0.9988 1.0072 'International Tables Vol C Tables 4.2.6.8 and 6.1.1.4'

loop_
_geom_angle_atom_site_label_1
_geom_angle_atom_site_label_2
_geom_angle_atom_site_label_3
_geom_angle
_geom_angle_site_symmetry_1
_geom_angle_site_symmetry_3
C1 Pd1 C1 180.000(1) . 7_556
C1 Pd1 Cl1 90.35(17) . .
C1 Pd1 Cl1 89.65(17) 7_556 .
C1 Pd1 Cl1 89.65(17) . 7_556
C1 Pd1 Cl1 90.35(17) 7_556 7_556
Cl1 Pd1 Cl1 180.0 . 7_556
N2 N1 C1 113.3(5) . .
N2 N1 C10 115.3(5) . .
C1 N1 C10 130.7(5) . .
N3 N2 N1 103.7(4) . .
N2 N3 C2 113.1(5) . .
N2 N3 C3 116.9(5) . .
C2 N3 C3 130.0(5) . .
C2 C1 N1 103.2(5) . .
C2 C1 Pd1 127.8(4) . .
N1 C1 Pd1 129.0(4) . .
N3 C2 C1 106.7(5) . .
N3 C2 C4A 126.4(5) . .
C1 C2 C4A 126.9(5) . .
N3 C2 C4B 122.3(10) . .
C1 C2 C4B 131.0(10) . .
C4A C2 C4B 4.6(9) . .
N3 C3 H3A 109.5 . .
N3 C3 H3B 109.5 . .
H3A C3 H3B 109.5 . .
N3 C3 H3C 109.5 . .
H3A C3 H3C 109.5 . .
H3B C3 H3C 109.5 . .
C5A C4A C9A 120.0 . .
C5A C4A C2 119.5(5) . .
C9A C4A C2 120.5(5) . .
C6A C5A C4A 120.0 . .
C6A C5A H5AA 120.0 . .
C4A C5A H5AA 120.0 . .
C7A C6A C5A 120.0 . .
C7A C6A H6AA 120.0 . .
C5A C6A H6AA 120.0 . .
C6A C7A C8A 120.0 . .
C6A C7A H7AA 120.0 . .
C8A C7A H7AA 120.0 . .
C9A C8A C7A 120.0 . .
C9A C8A H8AA 120.0 . .
C7A C8A H8AA 120.0 . .
C8A C9A C4A 120.0 . .
C8A C9A H9AA 120.0 . .
C4A C9A H9AA 120.0 . .
C5B C4B C9B 120.0 . .
C5B C4B C2 118.9(14) . .
C9B C4B C2 121.1(14) . .
C4B C5B C6B 120.0 . .
C4B C5B H5BA 120.0 . .
C6B C5B H5BA 120.0 . .
C7B C6B C5B 120.0 . .
C7B C6B H6BA 120.0 . .
C5B C6B H6BA 120.0 . .
C8B C7B C6B 120.0 . .
C8B C7B H7BA 120.0 . .
C6B C7B H7BA 120.0 . .
C9B C8B C7B 120.0 . .
C9B C8B H8BA 120.0 . .
C7B C8B H8BA 120.0 . .
C8B C9B C4B 120.0 . .
C8B C9B H9BA 120.0 . .
C4B C9B H9BA 120.0 . .
C15 C10 C11 124.6(6) . .
C15 C10 N1 118.1(5) . .
C11 C10 N1 116.9(6) . .
C10 C11 C12 117.0(7) . .
C10 C11 C16 123.0(6) . .
C12 C11 C16 120.0(7) . .
C13 C12 C11 119.7(7) . .
C13 C12 H12A 120.2 . .
C11 C12 H12A 120.2 . .
C14 C13 C12 121.5(7) . .
C14 C13 H13A 119.3 . .
C12 C13 H13A 119.3 . .
C13 C14 C15 121.7(8) . .
C13 C14 H14A 119.2 . .
C15 C14 H14A 119.2 . .
C10 C15 C14 115.5(7) . .
C10 C15 C19 124.0(6) . .
C14 C15 C19 120.4(7) . .
C11 C16 C17 110.0(6) . .
C11 C16 C18A 112(3) . .
C17 C16 C18A 114(3) . .
C11 C16 C18B 112(3) . .
C17 C16 C18B 108(3) . .
C18A C16 C18B 8(6) . .
C11 C16 H16A 106.6 . .
C17 C16 H16A 106.6 . .
C18A C16 H16A 106.6 . .
C18B C16 H16A 113.6 . .
C16 C17 H17A 109.5 . .
C16 C17 H17B 109.5 . .
H17A C17 H17B 109.5 . .
C16 C17 H17C 109.5 . .
H17A C17 H17C 109.5 . .
H17B C17 H17C 109.5 . .
C16 C18A H18A 109.5 . .
C16 C18A H18B 109.5 . .
H18A C18A H18B 109.5 . .
C16 C18A H18C 109.5 . .
H18A C18A H18C 109.5 . .
H18B C18A H18C 109.5 . .
C16 C18B H18D 109.5 . .
C16 C18B H18E 109.5 . .
H18D C18B H18E 109.5 . .
C16 C18B H18F 109.5 . .
H18D C18B H18F 109.5 . .
H18E C18B H18F 109.5 . .
C15 C19 C20 111.2(7) . .
C15 C19 C21 113.0(7) . .
C20 C19 C21 110.6(8) . .
C15 C19 H19A 107.2 . .
C20 C19 H19A 107.2 . .
C21 C19 H19A 107.2 . .
C19 C20 H20A 109.5 . .
C19 C20 H20B 109.5 . .
H20A C20 H20B 109.5 . .
C19 C20 H20C 109.5 . .
H20A C20 H20C 109.5 . .
H20B C20 H20C 109.5 . .
C19 C21 H21A 109.5 . .
C19 C21 H21B 109.5 . .
H21A C21 H21B 109.5 . .
C19 C21 H21C 109.5 . .
H21A C21 H21C 109.5 . .
H21B C21 H21C 109.5 . .
Cl2 C22 Cl3 118.5(18) . .
Cl2 C22 H22A 107.7 . .
Cl3 C22 H22A 107.7 . .
Cl2 C22 H22B 107.7 . .
Cl3 C22 H22B 107.7 . .
H22A C22 H22B 107.1 . .

loop_
_geom_bond_atom_site_label_1
_geom_bond_atom_site_label_2
_geom_bond_distance
_geom_bond_site_symmetry_2
Pd1 C1 2.022(6) .
Pd1 C1 2.022(6) 7_556
Pd1 Cl1 2.3512(15) .
Pd1 Cl1 2.3512(15) 7_556
N1 N2 1.344(7) .
N1 C1 1.382(7) .
N1 C10 1.458(7) .
N2 N3 1.306(7) .
N3 C2 1.368(7) .
N3 C3 1.457(7) .
C1 C2 1.376(9) .
C2 C4A 1.479(8) .
C2 C4B 1.51(2) .
C3 H3A 0.9600 .
C3 H3B 0.9600 .
C3 H3C 0.9600 .
C4A C5A 1.374(4) .
C4A C9A 1.374(4) .
C5A C6A 1.374(4) .
C5A H5AA 0.9300 .
C6A C7A 1.373(4) .
C6A H6AA 0.9300 .
C7A C8A 1.374(4) .
C7A H7AA 0.9300 .
C8A C9A 1.373(4) .
C8A H8AA 0.9300 .
C9A H9AA 0.9300 .
C4B C5B 1.397(16) .
C4B C9B 1.397(16) .
C5B C6B 1.397(16) .
C5B H5BA 0.9300 .
C6B C7B 1.397(16) .
C6B H6BA 0.9300 .
C7B C8B 1.397(16) .
C7B H7BA 0.9300 .
C8B C9B 1.397(16) .
C8B H8BA 0.9300 .
C9B H9BA 0.9300 .
C10 C15 1.379(10) .
C10 C11 1.394(9) .
C11 C12 1.408(10) .
C11 C16 1.499(11) .
C12 C13 1.368(12) .
C12 H12A 0.9300 .
C13 C14 1.366(12) .
C13 H13A 0.9300 .
C14 C15 1.406(9) .
C14 H14A 0.9300 .
C15 C19 1.500(10) .
C16 C17 1.510(10) .
C16 C18A 1.562(15) .
C16 C18B 1.562(15) .
C16 H16A 0.9800 .
C17 H17A 0.9600 .
C17 H17B 0.9600 .
C17 H17C 0.9600 .
C18A H18A 0.9600 .
C18A H18B 0.9600 .
C18A H18C 0.9600 .
C18B H18D 0.9600 .
C18B H18E 0.9600 .
C18B H18F 0.9600 .
C19 C20 1.509(12) .
C19 C21 1.514(11) .
C19 H19A 0.9800 .
C20 H20A 0.9600 .
C20 H20B 0.9600 .
C20 H20C 0.9600 .
C21 H21A 0.9600 .
C21 H21B 0.9600 .
C21 H21C 0.9600 .
C22 Cl2 1.55(3) .
C22 Cl3 1.78(3) .
C22 H22A 0.9700 .
C22 H22B 0.9700 .

loop_
_geom_torsion_atom_site_label_1
_geom_torsion_atom_site_label_2
_geom_torsion_atom_site_label_3
_geom_torsion_atom_site_label_4
_geom_torsion
_geom_torsion_site_symmetry_1
C1 N1 N2 N3 -1.3(6) .
C10 N1 N2 N3 -172.8(5) .
N1 N2 N3 C2 1.2(6) .
N1 N2 N3 C3 -178.5(5) .
N2 N1 C1 C2 0.9(6) .
C10 N1 C1 C2 170.8(6) .
N2 N1 C1 Pd1 -179.8(4) .
C10 N1 C1 Pd1 -9.9(9) .
C1 Pd1 C1 C2 -10(5) 7_556
Cl1 Pd1 C1 C2 89.2(6) .
Cl1 Pd1 C1 C2 -90.8(6) 7_556
C1 Pd1 C1 N1 171(3) 7_556
Cl1 Pd1 C1 N1 -89.9(5) .
Cl1 Pd1 C1 N1 90.1(5) 7_556
N2 N3 C2 C1 -0.7(7) .
C3 N3 C2 C1 178.9(6) .
N2 N3 C2 C4A 177.9(6) .
C3 N3 C2 C4A -2.5(11) .
N2 N3 C2 C4B -179.6(14) .
C3 N3 C2 C4B 0.0(17) .
N1 C1 C2 N3 -0.1(6) .
Pd1 C1 C2 N3 -179.4(4) .
N1 C1 C2 C4A -178.7(6) .
Pd1 C1 C2 C4A 2.0(10) .
N1 C1 C2 C4B 178.6(16) .
Pd1 C1 C2 C4B -0.7(18) .
N3 C2 C4A C5A 135.3(6) .
C1 C2 C4A C5A -46.4(9) .
C4B C2 C4A C5A 107(16) .
N3 C2 C4A C9A -47.0(8) .
C1 C2 C4A C9A 131.3(6) .
C4B C2 C4A C9A -75(16) .
C9A C4A C5A C6A 0.0 .
C2 C4A C5A C6A 177.7(6) .
C4A C5A C6A C7A 0.0 .
C5A C6A C7A C8A 0.0 .
C6A C7A C8A C9A 0.0 .
C7A C8A C9A C4A 0.0 .
C5A C4A C9A C8A 0.0 .
C2 C4A C9A C8A -177.7(7) .
N3 C2 C4B C5B -133.1(13) .
C1 C2 C4B C5B 48(2) .
C4A C2 C4B C5B 20(15) .
N3 C2 C4B C9B 45(2) .
C1 C2 C4B C9B -133.7(13) .
C4A C2 C4B C9B -162(18) .
C9B C4B C5B C6B 0.0 .
C2 C4B C5B C6B 178(2) .
C4B C5B C6B C7B 0.0 .
C5B C6B C7B C8B 0.0 .
C6B C7B C8B C9B 0.0 .
C7B C8B C9B C4B 0.0 .
C5B C4B C9B C8B 0.0 .
C2 C4B C9B C8B -178(2) .
N2 N1 C10 C15 -97.1(7) .
C1 N1 C10 C15 93.2(8) .
N2 N1 C10 C11 76.6(7) .
C1 N1 C10 C11 -93.1(8) .
C15 C10 C11 C12 0.6(9) .
N1 C10 C11 C12 -172.7(5) .
C15 C10 C11 C16 178.6(6) .
N1 C10 C11 C16 5.3(9) .
C10 C11 C12 C13 0.8(10) .
C16 C11 C12 C13 -177.3(7) .
C11 C12 C13 C14 -2.2(12) .
C12 C13 C14 C15 2.3(12) .
C11 C10 C15 C14 -0.5(10) .
N1 C10 C15 C14 172.7(6) .
C11 C10 C15 C19 -176.8(6) .
N1 C10 C15 C19 -3.6(10) .
C13 C14 C15 C10 -0.9(10) .
C13 C14 C15 C19 175.5(7) .
C10 C11 C16 C17 -98.4(7) .
C12 C11 C16 C17 79.5(8) .
C10 C11 C16 C18A 133(3) .
C12 C11 C16 C18A -49(3) .
C10 C11 C16 C18B 142(3) .
C12 C11 C16 C18B -41(3) .
C10 C15 C19 C20 100.6(9) .
C14 C15 C19 C20 -75.6(9) .
C10 C15 C19 C21 -134.4(8) .
C14 C15 C19 C21 49.5(10) .
